data_4334847
loop_
_publ_author_name
'Robert D. Kennedy'
'Charles W. Machan'
'C. Michael McGuirk'
'Mari S. Rosen'
'Charlotte L. Stern'
'Amy A. Sarjeant'
'Chad A. Mirkin'

_publ_contact_author_name
;
;
_publ_section_title
;
 General Strategy for the Synthesis of Rigid Weak-Link Approach
 Platinum(II) Complexes: Tweezers, Triple-Layer Complexes, and Macrocycles
;
_journal_name_full 'Inorganic Chemistry'
_journal_page_first 5876
_journal_page_last 5888
_journal_paper_doi 10.1021/ic302855f
_journal_volume 52
_journal_year 2013
_chemical_formula_moiety 'C40 H34 F4 P2 Pt S2, 2(B F4)'
_chemical_formula_sum 'C40 H34 B2 F12 P2 Pt S2'
_chemical_formula_weight 1085.44
_chemical_name_systematic
;
 ? 
;
_space_group_crystal_system orthorhombic
_space_group_IT_number 61
_space_group_name_Hall '-P 2ac 2ab'
_space_group_name_H-M_alt 'P b c a'
_symmetry_space_group_name_Hall '-P 2ac 2ab'
_symmetry_space_group_name_H-M 'P b c a'
_atom_sites_solution_hydrogens geom
_atom_sites_solution_primary direct
_atom_sites_solution_secondary difmap
_audit_creation_date 2012-02-22
_audit_creation_method
;
  Olex2 1.1
  (compiled Nov  1 2011 20:42:30, GUI svn.r3906)
;
_cell_angle_alpha 90.00
_cell_angle_beta 90.00
_cell_angle_gamma 90.00
_cell_formula_units_Z 8
_cell_length_a 18.4113(5)
_cell_length_b 18.8566(5)
_cell_length_c 26.4263(6)
_cell_measurement_reflns_used 9981
_cell_measurement_temperature 100(2)
_cell_measurement_theta_max 67.25
_cell_measurement_theta_min 3.75
_cell_volume 9174.5(4)
_computing_cell_refinement 'SAINT V7.23A (Bruker, 2005)'
_computing_data_collection 'APEX2 V2.1-4 (Bruker, 2007)'
_computing_data_reduction 'Bruker SAINT'
_computing_molecular_graphics
;
O. V. Dolomanov, L. J. Bourhis, R. J. Gildea, J. A. K. Howard and H. Puschmann,
OLEX2: a complete structure solution, refinement and analysis program.
J. Appl. Cryst. (2009). 42, 339-341.
;
_computing_publication_material
;
O. V. Dolomanov, L. J. Bourhis, R. J. Gildea, J. A. K. Howard and H. Puschmann,
OLEX2: a complete structure solution, refinement and analysis program.
J. Appl. Cryst. (2009). 42, 339-341.
;
_computing_structure_refinement
;
XL, G.M. Sheldrick, Acta Cryst.
(2008). A64, 112-122
;
_computing_structure_solution 'SHELXS-97 (Sheldrick, 2008)'
_diffrn_ambient_temperature 99.99
_diffrn_detector_area_resol_mean 8
_diffrn_measured_fraction_theta_full 0.985
_diffrn_measured_fraction_theta_max 0.985
_diffrn_measurement_device_type 'Bruker Kappa APEX CCD area detector'
_diffrn_measurement_method '\w and \f scans'
_diffrn_radiation_monochromator 'Quazar optics'
_diffrn_radiation_type CuK\a
_diffrn_radiation_wavelength 1.54184
_diffrn_reflns_av_R_equivalents 0.0545
_diffrn_reflns_av_unetI/netI 0.0279
_diffrn_reflns_limit_h_max 22
_diffrn_reflns_limit_h_min -21
_diffrn_reflns_limit_k_max 18
_diffrn_reflns_limit_k_min -22
_diffrn_reflns_limit_l_max 31
_diffrn_reflns_limit_l_min -31
_diffrn_reflns_number 90169
_diffrn_reflns_theta_full 67.82
_diffrn_reflns_theta_max 67.82
_diffrn_reflns_theta_min 1.67
_diffrn_source microsource
_diffrn_source_current 0.65
_diffrn_source_power 0.02925
_diffrn_source_voltage 45.0
_exptl_absorpt_coefficient_mu 7.916
_exptl_absorpt_correction_T_max 0.7530
_exptl_absorpt_correction_T_min 0.5005
_exptl_absorpt_correction_type multi-scan
_exptl_absorpt_process_details
;
SADABS-2008/1 (Bruker,2008) was used for absorption correction.
R(int) was 0.1065 before and 0.0642 after correction.
The Ratio of minimum to maximum transmission is 0.6647.
The \l/2 correction factor is 0.0015.
;
_exptl_crystal_colour colourless
_exptl_crystal_colour_primary colourless
_exptl_crystal_density_diffrn 1.572
_exptl_crystal_description needle
_exptl_crystal_F_000 4256
_exptl_crystal_size_max 0.502
_exptl_crystal_size_mid 0.051
_exptl_crystal_size_min 0.026
_refine_diff_density_max 5.881
_refine_diff_density_min -1.479
_refine_diff_density_rms 0.177
_refine_ls_extinction_method none
_refine_ls_goodness_of_fit_ref 1.200
_refine_ls_hydrogen_treatment constr
_refine_ls_matrix_type full
_refine_ls_number_parameters 522
_refine_ls_number_reflns 8197
_refine_ls_number_restraints 12
_refine_ls_restrained_S_all 1.202
_refine_ls_R_factor_all 0.0848
_refine_ls_R_factor_gt 0.0778
_refine_ls_shift/su_max 0.004
_refine_ls_shift/su_mean 0.000
_refine_ls_structure_factor_coef Fsqd
_refine_ls_weighting_details 'calc w=1/[\s^2^(Fo^2^)+(0.0267P)^2^+197.8434P] where P=(Fo^2^+2Fc^2^)/3'
_refine_ls_weighting_scheme calc
_refine_ls_wR_factor_gt 0.1660
_refine_ls_wR_factor_ref 0.1686
_reflns_number_gt 7232
_reflns_number_total 8197
_reflns_threshold_expression >2sigma(I)
_cod_data_source_file ic302855f_si_002_02.cif
_cod_data_source_block 24
_cod_database_code 4334847
_smtbx_masks_special_details
;
Total solvent accessible volume / cell = 1290.6 Ang^3^ [14.1%]
Total electron count / cell = 423.4

The solvent masking procedure as implemented in Olex2 was used to remove the
electronic contribution of solvent molecules from the refinement.  Only the
atoms used in the refinement model are reported in the formula here.
;

loop_
_space_group_symop_id
_space_group_symop_operation_xyz
1 'x, y, z'
2 '-x+1/2, -y, z+1/2'
3 '-x, y+1/2, -z+1/2'
4 'x+1/2, -y+1/2, -z'
5 '-x, -y, -z'
6 'x-1/2, y, -z-1/2'
7 'x, -y-1/2, z-1/2'
8 '-x-1/2, y-1/2, z'

loop_
_atom_site_label
_atom_site_type_symbol
_atom_site_fract_x
_atom_site_fract_y
_atom_site_fract_z
_atom_site_U_iso_or_equiv
_atom_site_adp_type
_atom_site_occupancy
_atom_site_symmetry_multiplicity
_atom_site_calc_flag
_atom_site_refinement_flags
_atom_site_disorder_assembly
_atom_site_disorder_group
Pt1 Pt 0.23573(2) 0.37624(2) 0.369079(14) 0.02493(14) Uani 1 1 d . . .
S1 S 0.29057(14) 0.29864(14) 0.31019(9) 0.0322(5) Uani 1 1 d . . .
S2 S 0.18530(12) 0.44510(13) 0.30462(8) 0.0262(5) Uani 1 1 d . . .
P1 P 0.30888(14) 0.32409(13) 0.42758(9) 0.0270(5) Uani 1 1 d . . .
P2 P 0.16029(12) 0.43722(13) 0.42188(9) 0.0218(5) Uani 1 1 d . . .
F1 F 0.4061(9) 0.4137(9) 0.3128(6) 0.0408(11) Uani 0.379(5) 1 d P A 1
F2 F 0.4616(9) 0.4808(9) 0.2346(6) 0.0408(11) Uani 0.379(5) 1 d P A 1
F3 F 0.3215(9) 0.3403(9) 0.1237(6) 0.0408(11) Uani 0.379(5) 1 d P A 1
F4 F 0.2678(9) 0.2708(9) 0.2027(6) 0.0408(11) Uani 0.379(5) 1 d P A 1
F5 F 0.2101(5) 0.4576(6) 0.1971(3) 0.0408(11) Uani 0.621(5) 1 d P A 2
F6 F 0.1477(5) 0.3862(5) 0.1214(3) 0.0408(11) Uani 0.621(5) 1 d P A 2
F7 F 0.0002(5) 0.2653(6) 0.2389(3) 0.0408(11) Uani 0.621(5) 1 d P A 2
F8 F 0.0656(5) 0.3351(6) 0.3146(3) 0.0408(11) Uani 0.621(5) 1 d P A 2
C1 C 0.3644(6) 0.2564(7) 0.3449(4) 0.043(3) Uani 1 1 d . . .
H1A H 0.3782 0.2113 0.3282 0.052 Uiso 1 1 calc R . .
H1B H 0.4074 0.2878 0.3456 0.052 Uiso 1 1 calc R . .
C2 C 0.3378(6) 0.2419(7) 0.3987(4) 0.046(3) Uani 1 1 d . . .
H2A H 0.3775 0.2206 0.4189 0.055 Uiso 1 1 calc R . .
H2B H 0.2968 0.2080 0.3979 0.055 Uiso 1 1 calc R . .
C3 C 0.3366(5) 0.3467(6) 0.2615(4) 0.033(2) Uani 1 1 d . A .
C4 C 0.3825(6) 0.4022(7) 0.2710(4) 0.044(3) Uani 1 1 d . . .
H4 H 0.3925 0.4167 0.3048 0.052 Uiso 0.621(5) 1 calc PR A 2
C5 C 0.4142(6) 0.4366(8) 0.2302(6) 0.059(4) Uani 1 1 d . A .
H5 H 0.4471 0.4745 0.2361 0.071 Uiso 0.621(5) 1 calc PR A 2
C6 C 0.3988(7) 0.4168(8) 0.1812(5) 0.056(4) Uani 1 1 d . . .
H6 H 0.4194 0.4420 0.1536 0.067 Uiso 1 1 calc R A .
C7 C 0.3548(8) 0.3620(8) 0.1727(4) 0.053(3) Uani 1 1 d . A .
H7 H 0.3453 0.3477 0.1389 0.064 Uiso 0.621(5) 1 calc PR A 2
C8 C 0.3225(6) 0.3253(7) 0.2123(4) 0.043(3) Uani 1 1 d . . .
H8 H 0.2912 0.2862 0.2057 0.051 Uiso 0.621(5) 1 calc PR A 2
C9 C 0.3916(5) 0.3736(6) 0.4348(4) 0.032(2) Uani 1 1 d . . .
C10 C 0.4517(5) 0.3433(6) 0.4595(4) 0.036(3) Uani 1 1 d . . .
H10 H 0.4492 0.2957 0.4711 0.043 Uiso 1 1 calc R . .
C11 C 0.5147(6) 0.3824(7) 0.4670(4) 0.046(3) Uani 1 1 d . . .
H11 H 0.5545 0.3620 0.4848 0.055 Uiso 1 1 calc R . .
C12 C 0.5197(6) 0.4502(7) 0.4490(4) 0.043(3) Uani 1 1 d . . .
H12 H 0.5633 0.4763 0.4536 0.051 Uiso 1 1 calc R . .
C13 C 0.4615(6) 0.4812(6) 0.4241(4) 0.036(2) Uani 1 1 d . . .
H13 H 0.4656 0.5280 0.4111 0.044 Uiso 1 1 calc R . .
C14 C 0.3973(5) 0.4436(5) 0.4182(4) 0.026(2) Uani 1 1 d . . .
H14 H 0.3567 0.4657 0.4026 0.031 Uiso 1 1 calc R . .
C15 C 0.2759(6) 0.3033(6) 0.4905(4) 0.034(2) Uani 1 1 d . . .
C16 C 0.3074(6) 0.3333(6) 0.5332(4) 0.035(2) Uani 1 1 d . . .
H16 H 0.3476 0.3647 0.5304 0.042 Uiso 1 1 calc R . .
C17 C 0.2787(6) 0.3163(6) 0.5802(4) 0.037(3) Uani 1 1 d . . .
H17 H 0.2991 0.3370 0.6097 0.044 Uiso 1 1 calc R . .
C18 C 0.2221(7) 0.2708(6) 0.5848(4) 0.046(3) Uani 1 1 d . . .
H18 H 0.2036 0.2599 0.6175 0.055 Uiso 1 1 calc R . .
C19 C 0.1911(7) 0.2402(6) 0.5425(5) 0.049(3) Uani 1 1 d . . .
H19 H 0.1512 0.2086 0.5458 0.059 Uiso 1 1 calc R . .
C20 C 0.2194(6) 0.2564(5) 0.4947(4) 0.036(3) Uani 1 1 d . . .
H20 H 0.1995 0.2350 0.4653 0.043 Uiso 1 1 calc R . .
C21 C 0.1108(5) 0.4950(5) 0.3340(4) 0.030(2) Uani 1 1 d . . .
H21A H 0.0996 0.5377 0.3136 0.036 Uiso 1 1 calc R . .
H21B H 0.0666 0.4652 0.3358 0.036 Uiso 1 1 calc R . .
C22 C 0.1345(5) 0.5163(5) 0.3864(4) 0.028(2) Uani 1 1 d . . .
H22A H 0.0942 0.5410 0.4039 0.034 Uiso 1 1 calc R . .
H22B H 0.1762 0.5493 0.3843 0.034 Uiso 1 1 calc R . .
C23 C 0.1406(5) 0.3946(5) 0.2572(4) 0.026(2) Uani 1 1 d . A .
C24 C 0.1547(5) 0.4089(6) 0.2078(4) 0.031(2) Uani 1 1 d . . .
H24 H 0.1885 0.4453 0.1997 0.037 Uiso 0.379(5) 1 calc PR A 1
C25 C 0.1215(7) 0.3723(6) 0.1693(4) 0.042(3) Uani 1 1 d . A .
H25 H 0.1316 0.3842 0.1351 0.050 Uiso 0.379(5) 1 calc PR A 1
C26 C 0.0736(6) 0.3186(6) 0.1801(4) 0.040(3) Uani 1 1 d . . .
H26 H 0.0509 0.2923 0.1538 0.048 Uiso 1 1 calc R A .
C27 C 0.0598(8) 0.3041(8) 0.2295(5) 0.066(4) Uani 1 1 d . A .
H27 H 0.0259 0.2677 0.2376 0.079 Uiso 0.379(5) 1 calc PR A 1
C28 C 0.0932(8) 0.3403(8) 0.2681(4) 0.062(4) Uani 1 1 d . . .
H28 H 0.0835 0.3280 0.3023 0.075 Uiso 0.379(5) 1 calc PR A 1
C29 C 0.0751(5) 0.3903(4) 0.4323(3) 0.0187(18) Uani 1 1 d . . .
C30 C 0.0149(5) 0.4262(6) 0.4499(4) 0.030(2) Uani 1 1 d . . .
H30 H 0.0177 0.4757 0.4562 0.036 Uiso 1 1 calc R . .
C31 C -0.0489(6) 0.3905(5) 0.4582(4) 0.031(2) Uani 1 1 d . . .
H31 H -0.0901 0.4154 0.4706 0.037 Uiso 1 1 calc R . .
C32 C -0.0538(5) 0.3183(6) 0.4486(4) 0.035(2) Uani 1 1 d . . .
H32 H -0.0984 0.2942 0.4540 0.042 Uiso 1 1 calc R . .
C33 C 0.0055(6) 0.2820(6) 0.4313(4) 0.039(3) Uani 1 1 d . . .
H33 H 0.0022 0.2324 0.4255 0.047 Uiso 1 1 calc R . .
C34 C 0.0704(6) 0.3170(5) 0.4224(4) 0.033(2) Uani 1 1 d . . .
H34 H 0.1112 0.2919 0.4097 0.040 Uiso 1 1 calc R . .
C35 C 0.1911(5) 0.4672(5) 0.4830(4) 0.024(2) Uani 1 1 d . . .
C36 C 0.2456(5) 0.5197(5) 0.4849(4) 0.023(2) Uani 1 1 d . . .
H36 H 0.2658 0.5383 0.4546 0.028 Uiso 1 1 calc R . .
C37 C 0.2691(6) 0.5436(7) 0.5313(4) 0.042(3) Uani 1 1 d . . .
H37 H 0.3057 0.5790 0.5329 0.050 Uiso 1 1 calc R . .
C38 C 0.2403(6) 0.5169(6) 0.5758(4) 0.036(2) Uani 1 1 d . . .
H38 H 0.2573 0.5337 0.6076 0.043 Uiso 1 1 calc R . .
C39 C 0.1862(6) 0.4651(6) 0.5738(4) 0.038(3) Uani 1 1 d . . .
H39 H 0.1665 0.4468 0.6044 0.046 Uiso 1 1 calc R . .
C40 C 0.1608(5) 0.4397(5) 0.5275(4) 0.027(2) Uani 1 1 d . . .
H40 H 0.1238 0.4047 0.5261 0.033 Uiso 1 1 calc R . .
F9 F 0.6752(6) 0.3022(4) 0.6382(4) 0.102(4) Uani 1 1 d . . .
F10 F 0.6333(5) 0.3652(4) 0.5710(3) 0.064(2) Uani 1 1 d . . .
F11 F 0.5933(5) 0.3887(7) 0.6501(3) 0.118(5) Uani 1 1 d . . .
F12 F 0.7037(5) 0.4166(5) 0.6292(3) 0.069(2) Uani 1 1 d . . .
B1 B 0.6504(7) 0.3666(7) 0.6224(6) 0.042(3) Uani 1 1 d . . .
B2 B 0.5262(4) 0.1363(5) 0.3667(4) 0.033(3) Uani 1 1 d D . .
F13 F 0.4847(6) 0.1349(10) 0.3231(5) 0.0559(15) Uani 0.642(10) 1 d PD B 1
F14 F 0.5965(6) 0.1514(10) 0.3570(5) 0.0559(15) Uani 0.642(10) 1 d PD B 1
F15 F 0.5233(6) 0.0777(7) 0.3964(5) 0.0559(15) Uani 0.642(10) 1 d PD B 1
F16 F 0.5067(6) 0.1968(6) 0.3943(4) 0.0559(15) Uani 0.642(10) 1 d PD B 1
F13A F 0.4678(11) 0.1358(19) 0.3315(8) 0.0559(15) Uani 0.358(10) 1 d PD B 2
F14A F 0.5919(10) 0.1505(18) 0.3410(9) 0.0559(15) Uani 0.358(10) 1 d PD B 2
F15A F 0.5313(11) 0.0589(9) 0.3710(10) 0.0559(15) Uani 0.358(10) 1 d PD B 2
F16A F 0.4887(10) 0.1530(12) 0.4118(7) 0.0559(15) Uani 0.358(10) 1 d PD B 2

loop_
_atom_site_aniso_label
_atom_site_aniso_U_11
_atom_site_aniso_U_22
_atom_site_aniso_U_33
_atom_site_aniso_U_23
_atom_site_aniso_U_13
_atom_site_aniso_U_12
Pt1 0.0251(2) 0.0303(2) 0.0193(2) 0.00214(18) 0.00086(15) -0.00073(18)
S1 0.0319(13) 0.0357(14) 0.0288(12) -0.0018(11) 0.0043(10) -0.0023(11)
S2 0.0221(11) 0.0331(13) 0.0235(11) 0.0044(10) -0.0027(9) -0.0078(10)
P1 0.0298(13) 0.0243(12) 0.0269(12) 0.0035(10) 0.0008(10) 0.0116(10)
P2 0.0188(11) 0.0218(12) 0.0248(11) 0.0002(10) 0.0017(9) 0.0033(9)
F1 0.043(2) 0.049(3) 0.030(2) -0.0015(19) 0.0033(18) -0.021(2)
F2 0.043(2) 0.049(3) 0.030(2) -0.0015(19) 0.0033(18) -0.021(2)
F3 0.043(2) 0.049(3) 0.030(2) -0.0015(19) 0.0033(18) -0.021(2)
F4 0.043(2) 0.049(3) 0.030(2) -0.0015(19) 0.0033(18) -0.021(2)
F5 0.043(2) 0.049(3) 0.030(2) -0.0015(19) 0.0033(18) -0.021(2)
F6 0.043(2) 0.049(3) 0.030(2) -0.0015(19) 0.0033(18) -0.021(2)
F7 0.043(2) 0.049(3) 0.030(2) -0.0015(19) 0.0033(18) -0.021(2)
F8 0.043(2) 0.049(3) 0.030(2) -0.0015(19) 0.0033(18) -0.021(2)
C1 0.044(7) 0.041(7) 0.044(6) 0.005(5) 0.006(5) 0.008(5)
C2 0.036(6) 0.059(8) 0.042(6) 0.024(6) 0.009(5) 0.016(6)
C3 0.018(5) 0.054(7) 0.028(5) 0.007(5) 0.005(4) 0.001(5)
C4 0.034(6) 0.061(8) 0.036(6) 0.014(6) 0.001(5) -0.004(6)
C5 0.018(6) 0.068(9) 0.093(11) 0.020(8) 0.014(6) -0.001(6)
C6 0.049(8) 0.077(10) 0.041(7) 0.024(7) 0.025(6) 0.020(7)
C7 0.064(9) 0.067(9) 0.028(6) 0.005(6) 0.017(6) 0.010(7)
C8 0.040(6) 0.053(7) 0.035(6) -0.001(5) 0.010(5) 0.008(6)
C9 0.028(5) 0.041(6) 0.027(5) 0.009(5) 0.001(4) 0.014(5)
C10 0.028(5) 0.044(6) 0.036(6) 0.022(5) 0.002(4) 0.019(5)
C11 0.025(6) 0.069(9) 0.044(7) 0.014(6) -0.002(5) 0.017(6)
C12 0.020(5) 0.060(8) 0.048(7) -0.007(6) -0.001(5) 0.007(5)
C13 0.031(6) 0.037(6) 0.040(6) 0.003(5) 0.001(5) 0.004(5)
C14 0.009(4) 0.036(6) 0.034(5) 0.008(4) -0.004(4) 0.007(4)
C15 0.038(6) 0.032(6) 0.034(6) 0.004(4) 0.004(5) 0.013(5)
C16 0.033(6) 0.041(6) 0.031(5) 0.000(5) 0.001(4) 0.011(5)
C17 0.050(7) 0.030(6) 0.031(5) 0.002(5) -0.002(5) 0.009(5)
C18 0.073(9) 0.032(6) 0.031(6) 0.010(5) 0.000(6) 0.000(6)
C19 0.065(8) 0.038(7) 0.045(7) 0.015(6) 0.002(6) -0.015(6)
C20 0.065(8) 0.012(4) 0.031(5) 0.005(4) -0.003(5) -0.003(5)
C21 0.029(5) 0.030(5) 0.031(5) 0.006(4) -0.001(4) 0.004(4)
C22 0.029(5) 0.022(5) 0.033(5) 0.007(4) -0.004(4) -0.004(4)
C23 0.016(4) 0.037(6) 0.024(5) -0.001(4) -0.005(4) -0.008(4)
C24 0.028(5) 0.032(5) 0.032(5) -0.004(4) 0.002(4) -0.012(4)
C25 0.058(7) 0.044(6) 0.023(5) -0.005(5) 0.002(5) -0.011(6)
C26 0.028(5) 0.052(7) 0.040(6) -0.024(5) -0.008(5) 0.001(5)
C27 0.056(8) 0.087(11) 0.054(8) -0.009(7) 0.005(6) -0.058(8)
C28 0.066(9) 0.089(11) 0.031(6) -0.011(7) 0.012(6) -0.050(8)
C29 0.023(5) 0.012(4) 0.021(4) 0.002(3) -0.002(3) -0.009(3)
C30 0.021(5) 0.033(6) 0.036(5) 0.010(5) 0.003(4) 0.002(4)
C31 0.032(6) 0.021(5) 0.040(6) 0.005(4) -0.001(4) 0.001(4)
C32 0.025(5) 0.038(6) 0.042(6) 0.018(5) -0.005(4) -0.006(5)
C33 0.037(6) 0.030(6) 0.051(7) 0.004(5) -0.003(5) -0.009(5)
C34 0.043(6) 0.024(5) 0.032(5) 0.008(4) -0.001(5) 0.014(5)
C35 0.020(5) 0.024(5) 0.027(5) -0.001(4) 0.002(4) 0.003(4)
C36 0.018(5) 0.020(5) 0.031(5) -0.002(4) 0.003(4) -0.004(4)
C37 0.034(6) 0.055(7) 0.036(6) -0.011(5) -0.006(5) -0.011(5)
C38 0.051(7) 0.027(6) 0.031(5) -0.008(4) -0.009(5) 0.000(5)
C39 0.040(6) 0.051(7) 0.023(5) -0.002(5) 0.009(4) 0.006(5)
C40 0.028(5) 0.023(5) 0.031(5) 0.004(4) -0.001(4) 0.001(4)
F9 0.151(9) 0.038(5) 0.117(8) 0.016(5) -0.074(7) -0.001(5)
F10 0.082(6) 0.052(5) 0.056(4) -0.004(4) -0.020(4) 0.009(4)
F11 0.045(5) 0.243(14) 0.067(6) 0.059(7) 0.023(4) 0.062(7)
F12 0.070(5) 0.077(6) 0.061(5) 0.012(4) 0.003(4) -0.025(5)
B1 0.027(6) 0.035(7) 0.064(9) 0.010(7) 0.009(6) 0.003(5)
B2 0.004(4) 0.040(7) 0.055(7) 0.005(6) -0.002(5) 0.009(4)
F13 0.036(2) 0.064(3) 0.068(4) 0.014(3) -0.005(3) -0.005(2)
F14 0.036(2) 0.064(3) 0.068(4) 0.014(3) -0.005(3) -0.005(2)
F15 0.036(2) 0.064(3) 0.068(4) 0.014(3) -0.005(3) -0.005(2)
F16 0.036(2) 0.064(3) 0.068(4) 0.014(3) -0.005(3) -0.005(2)
F13A 0.036(2) 0.064(3) 0.068(4) 0.014(3) -0.005(3) -0.005(2)
F14A 0.036(2) 0.064(3) 0.068(4) 0.014(3) -0.005(3) -0.005(2)
F15A 0.036(2) 0.064(3) 0.068(4) 0.014(3) -0.005(3) -0.005(2)
F16A 0.036(2) 0.064(3) 0.068(4) 0.014(3) -0.005(3) -0.005(2)

loop_
_atom_type_symbol
_atom_type_description
_atom_type_scat_dispersion_real
_atom_type_scat_dispersion_imag
_atom_type_scat_source
C C 0.0181 0.0091 'International Tables Vol C Tables 4.2.6.8 and 6.1.1.4'
H H 0.0000 0.0000 'International Tables Vol C Tables 4.2.6.8 and 6.1.1.4'
B B 0.0090 0.0039 'International Tables Vol C Tables 4.2.6.8 and 6.1.1.4'
F F 0.0727 0.0534 'International Tables Vol C Tables 4.2.6.8 and 6.1.1.4'
P P 0.2955 0.4335 'International Tables Vol C Tables 4.2.6.8 and 6.1.1.4'
S S 0.3331 0.5567 'International Tables Vol C Tables 4.2.6.8 and 6.1.1.4'
Pt Pt -4.5932 6.9264 'International Tables Vol C Tables 4.2.6.8 and 6.1.1.4'

loop_
_geom_angle_atom_site_label_1
_geom_angle_atom_site_label_2
_geom_angle_atom_site_label_3
_geom_angle
S2 Pt1 S1 91.93(9)
P1 Pt1 S1 85.81(9)
P1 Pt1 S2 166.45(9)
P1 Pt1 P2 99.37(9)
P2 Pt1 S1 167.35(9)
P2 Pt1 S2 85.63(8)
C1 S1 Pt1 105.0(4)
C3 S1 Pt1 111.3(4)
C3 S1 C1 103.3(5)
C21 S2 Pt1 105.9(3)
C23 S2 Pt1 113.6(3)
C23 S2 C21 103.1(5)
C2 P1 Pt1 105.0(4)
C2 P1 C15 107.5(5)
C9 P1 Pt1 110.5(3)
C9 P1 C2 103.9(5)
C9 P1 C15 107.3(5)
C15 P1 Pt1 121.2(3)
C22 P2 Pt1 104.9(3)
C29 P2 Pt1 111.8(3)
C29 P2 C22 104.5(4)
C35 P2 Pt1 121.0(3)
C35 P2 C22 106.6(4)
C35 P2 C29 106.7(4)
S1 C1 H1A 110.1
S1 C1 H1B 110.1
H1A C1 H1B 108.4
C2 C1 S1 107.9(8)
C2 C1 H1A 110.1
C2 C1 H1B 110.1
P1 C2 H2A 109.8
P1 C2 H2B 109.8
C1 C2 P1 109.5(8)
C1 C2 H2A 109.8
C1 C2 H2B 109.8
H2A C2 H2B 108.2
C4 C3 S1 123.3(8)
C4 C3 C8 120.7(10)
C8 C3 S1 116.0(9)
F1 C4 C3 121.9(13)
F1 C4 H4 11.6
F1 C4 C5 118.4(14)
C3 C4 H4 120.8
C3 C4 C5 118.4(12)
C5 C4 H4 120.8
F2 C5 C4 123.3(16)
F2 C5 H5 7.2
F2 C5 C6 115.2(14)
C4 C5 H5 119.4
C6 C5 C4 121.1(13)
C6 C5 H5 119.4
C5 C6 H6 120.2
C7 C6 C5 119.6(12)
C7 C6 H6 120.2
F3 C7 H7 13.7
C6 C7 F3 127.5(12)
C6 C7 H7 119.3
C6 C7 C8 121.4(12)
C8 C7 F3 110.0(13)
C8 C7 H7 119.3
F4 C8 H8 6.3
C3 C8 F4 119.8(11)
C3 C8 H8 120.6
C7 C8 F4 121.0(12)
C7 C8 C3 118.8(12)
C7 C8 H8 120.6
C10 C9 P1 120.4(9)
C14 C9 P1 121.5(7)
C14 C9 C10 118.1(10)
C9 C10 H10 119.7
C11 C10 C9 120.6(10)
C11 C10 H10 119.7
C10 C11 H11 119.9
C12 C11 C10 120.1(10)
C12 C11 H11 119.9
C11 C12 H12 119.7
C11 C12 C13 120.5(11)
C13 C12 H12 119.7
C12 C13 H13 120.1
C12 C13 C14 119.8(11)
C14 C13 H13 120.1
C9 C14 H14 119.6
C13 C14 C9 120.8(9)
C13 C14 H14 119.6
C16 C15 P1 121.2(9)
C20 C15 P1 117.9(8)
C20 C15 C16 120.9(10)
C15 C16 H16 120.9
C17 C16 C15 118.3(11)
C17 C16 H16 120.9
C16 C17 H17 119.3
C18 C17 C16 121.4(11)
C18 C17 H17 119.3
C17 C18 H18 119.7
C17 C18 C19 120.6(11)
C19 C18 H18 119.7
C18 C19 H19 120.5
C18 C19 C20 119.1(11)
C20 C19 H19 120.5
C15 C20 C19 119.8(10)
C15 C20 H20 120.1
C19 C20 H20 120.1
S2 C21 H21A 110.1
S2 C21 H21B 110.1
H21A C21 H21B 108.4
C22 C21 S2 108.1(7)
C22 C21 H21A 110.1
C22 C21 H21B 110.1
P2 C22 H22A 109.8
P2 C22 H22B 109.8
C21 C22 P2 109.2(7)
C21 C22 H22A 109.8
C21 C22 H22B 109.8
H22A C22 H22B 108.3
C24 C23 S2 118.8(7)
C24 C23 C28 118.2(9)
C28 C23 S2 123.0(8)
F5 C24 H24 5.8
C23 C24 F5 117.8(9)
C23 C24 H24 119.1
C23 C24 C25 121.7(9)
C25 C24 F5 120.2(10)
C25 C24 H24 119.1
F6 C25 H25 9.3
C24 C25 F6 115.4(10)
C24 C25 H25 119.9
C26 C25 F6 123.8(10)
C26 C25 C24 120.2(10)
C26 C25 H25 119.9
C25 C26 H26 121.0
C27 C26 C25 118.0(10)
C27 C26 H26 121.0
F7 C27 C26 116.2(11)
F7 C27 H27 13.9
F7 C27 C28 120.0(12)
C26 C27 H27 119.0
C26 C27 C28 121.9(11)
C28 C27 H27 119.0
F8 C28 C23 119.4(11)
F8 C28 C27 118.5(11)
F8 C28 H28 15.0
C23 C28 H28 120.0
C27 C28 C23 119.9(11)
C27 C28 H28 120.0
C30 C29 P2 120.3(7)
C30 C29 C34 119.6(9)
C34 C29 P2 120.1(7)
C29 C30 H30 120.0
C31 C30 C29 120.1(10)
C31 C30 H30 120.0
C30 C31 H31 119.8
C30 C31 C32 120.5(10)
C32 C31 H31 119.8
C31 C32 H32 120.0
C33 C32 C31 120.1(10)
C33 C32 H32 120.0
C32 C33 H33 119.8
C32 C33 C34 120.4(10)
C34 C33 H33 119.8
C29 C34 H34 120.3
C33 C34 C29 119.3(10)
C33 C34 H34 120.3
C36 C35 P2 118.4(7)
C40 C35 P2 120.7(7)
C40 C35 C36 120.9(9)
C35 C36 H36 120.5
C37 C36 C35 119.0(9)
C37 C36 H36 120.5
C36 C37 H37 119.4
C36 C37 C38 121.2(10)
C38 C37 H37 119.4
C37 C38 H38 120.2
C37 C38 C39 119.7(10)
C39 C38 H38 120.2
C38 C39 H39 119.6
C38 C39 C40 120.9(10)
C40 C39 H39 119.6
C35 C40 H40 120.8
C39 C40 C35 118.4(9)
C39 C40 H40 120.8
F9 B1 F10 111.0(12)
F9 B1 F12 109.4(11)
F11 B1 F9 111.7(12)
F11 B1 F10 111.0(11)
F11 B1 F12 105.8(12)
F12 B1 F10 107.6(10)
F13 B2 F16 108.0(11)
F13 B2 F13A 15.6(12)
F13 B2 F14A 94.4(12)
F13 B2 F15A 94.6(13)
F13 B2 F16A 116.0(11)
F14 B2 F13 112.1(9)
F14 B2 F15 108.6(10)
F14 B2 F16 99.9(11)
F14 B2 F13A 127.0(13)
F14 B2 F14A 17.8(12)
F14 B2 F15A 99.3(12)
F14 B2 F16A 125.5(12)
F15 B2 F13 116.4(11)
F15 B2 F16 110.6(10)
F15 B2 F13A 110.1(15)
F15 B2 F14A 117.7(14)
F15 B2 F15A 31.5(9)
F15 B2 F16A 71.0(11)
F16 B2 F13A 98.9(15)
F16 B2 F14A 108.4(16)
F16 B2 F15A 141.9(13)
F16 B2 F16A 41.8(9)
F13A B2 F15A 95.3(18)
F14A B2 F13A 109.5(14)
F14A B2 F15A 99.7(17)
F16A B2 F13A 100.7(14)
F16A B2 F14A 141.4(16)
F16A B2 F15A 100.8(14)

loop_
_geom_bond_atom_site_label_1
_geom_bond_atom_site_label_2
_geom_bond_distance
Pt1 S1 2.363(3)
Pt1 S2 2.335(2)
Pt1 P1 2.274(2)
Pt1 P2 2.280(2)
S1 C1 1.822(12)
S1 C3 1.786(10)
S2 C21 1.835(10)
S2 C23 1.777(9)
P1 C2 1.807(13)
P1 C9 1.796(11)
P1 C15 1.814(11)
P2 C22 1.825(9)
P2 C29 1.822(9)
P2 C35 1.803(10)
F1 C4 1.206(19)
F2 C5 1.21(2)
F3 C7 1.49(2)
F4 C8 1.460(19)
F5 C24 1.401(13)
F6 C25 1.380(14)
F7 C27 1.341(14)
F8 C28 1.333(15)
C1 H1A 0.9900
C1 H1B 0.9900
C1 C2 1.529(15)
C2 H2A 0.9900
C2 H2B 0.9900
C3 C4 1.369(16)
C3 C8 1.388(15)
C4 H4 0.9500
C4 C5 1.389(17)
C5 H5 0.9500
C5 C6 1.38(2)
C6 H6 0.9500
C6 C7 1.33(2)
C7 H7 0.9500
C7 C8 1.387(16)
C8 H8 0.9500
C9 C10 1.406(13)
C9 C14 1.395(14)
C10 H10 0.9500
C10 C11 1.389(17)
C11 H11 0.9500
C11 C12 1.367(17)
C12 H12 0.9500
C12 C13 1.386(15)
C13 H13 0.9500
C13 C14 1.388(14)
C14 H14 0.9500
C15 C16 1.389(15)
C15 C20 1.370(15)
C16 H16 0.9500
C16 C17 1.387(14)
C17 H17 0.9500
C17 C18 1.355(16)
C18 H18 0.9500
C18 C19 1.381(17)
C19 H19 0.9500
C19 C20 1.399(15)
C20 H20 0.9500
C21 H21A 0.9900
C21 H21B 0.9900
C21 C22 1.507(13)
C22 H22A 0.9900
C22 H22B 0.9900
C23 C24 1.356(14)
C23 C28 1.375(15)
C24 H24 0.9500
C24 C25 1.375(14)
C25 H25 0.9500
C25 C26 1.372(16)
C26 H26 0.9500
C26 C27 1.359(17)
C27 H27 0.9500
C27 C28 1.373(17)
C28 H28 0.9500
C29 C30 1.379(13)
C29 C34 1.409(13)
C30 H30 0.9500
C30 C31 1.372(14)
C31 H31 0.9500
C31 C32 1.387(15)
C32 H32 0.9500
C32 C33 1.367(16)
C33 H33 0.9500
C33 C34 1.385(15)
C34 H34 0.9500
C35 C36 1.410(13)
C35 C40 1.400(13)
C36 H36 0.9500
C36 C37 1.377(14)
C37 H37 0.9500
C37 C38 1.385(16)
C38 H38 0.9500
C38 C39 1.395(16)
C39 H39 0.9500
C39 C40 1.395(14)
C40 H40 0.9500
F9 B1 1.363(15)
F10 B1 1.395(17)
F11 B1 1.349(15)
F12 B1 1.374(16)
B2 F13 1.383(13)
B2 F14 1.351(12)
B2 F15 1.356(12)
B2 F16 1.400(12)
B2 F13A 1.421(18)
B2 F14A 1.413(17)
B2 F15A 1.467(17)
B2 F16A 1.411(16)

loop_
_geom_torsion_atom_site_label_1
_geom_torsion_atom_site_label_2
_geom_torsion_atom_site_label_3
_geom_torsion_atom_site_label_4
_geom_torsion
Pt1 S1 C1 C2 38.6(9)
Pt1 S1 C3 C4 47.2(10)
Pt1 S1 C3 C8 -131.8(8)
Pt1 S2 C21 C22 37.8(7)
Pt1 S2 C23 C24 -132.6(8)
Pt1 S2 C23 C28 46.1(12)
Pt1 P1 C2 C1 48.2(9)
Pt1 P1 C9 C10 -164.9(8)
Pt1 P1 C9 C14 17.6(9)
Pt1 P1 C15 C16 -119.0(8)
Pt1 P1 C15 C20 61.7(9)
Pt1 P2 C22 C21 48.4(7)
Pt1 P2 C29 C30 -160.5(7)
Pt1 P2 C29 C34 19.5(8)
Pt1 P2 C35 C36 66.3(8)
Pt1 P2 C35 C40 -114.6(7)
S1 Pt1 S2 C21 160.5(4)
S1 Pt1 S2 C23 48.0(4)
S1 Pt1 P1 C2 -18.1(4)
S1 Pt1 P1 C9 93.4(4)
S1 Pt1 P1 C15 -139.8(4)
S1 Pt1 P2 C22 -97.8(5)
S1 Pt1 P2 C29 14.8(5)
S1 Pt1 P2 C35 141.9(5)
S1 C1 C2 P1 -57.2(10)
S1 C3 C4 F1 15(2)
S1 C3 C4 C5 -178.7(9)
S1 C3 C8 F4 5.2(16)
S1 C3 C8 C7 178.0(9)
S2 Pt1 S1 C1 158.4(4)
S2 Pt1 S1 C3 47.4(4)
S2 Pt1 P1 C2 -98.9(5)
S2 Pt1 P1 C9 12.6(6)
S2 Pt1 P1 C15 139.4(5)
S2 Pt1 P2 C22 -18.6(3)
S2 Pt1 P2 C29 94.1(3)
S2 Pt1 P2 C35 -138.8(4)
S2 C21 C22 P2 -56.2(8)
S2 C23 C24 F5 7.1(14)
S2 C23 C24 C25 -179.4(9)
S2 C23 C28 F8 16(2)
S2 C23 C28 C27 179.1(12)
P1 Pt1 S1 C1 -8.2(4)
P1 Pt1 S1 C3 -119.2(4)
P1 Pt1 S2 C21 -119.4(5)
P1 Pt1 S2 C23 128.1(5)
P1 Pt1 P2 C22 148.8(3)
P1 Pt1 P2 C29 -98.6(3)
P1 Pt1 P2 C35 28.5(4)
P1 C9 C10 C11 -177.4(9)
P1 C9 C14 C13 179.9(8)
P1 C15 C16 C17 178.8(8)
P1 C15 C20 C19 -178.5(9)
P2 Pt1 S1 C1 -123.0(5)
P2 Pt1 S1 C3 126.0(5)
P2 Pt1 S2 C21 -7.1(4)
P2 Pt1 S2 C23 -119.6(3)
P2 Pt1 P1 C2 150.3(4)
P2 Pt1 P1 C9 -98.2(4)
P2 Pt1 P1 C15 28.5(4)
P2 C29 C30 C31 -179.3(8)
P2 C29 C34 C33 178.9(8)
P2 C35 C36 C37 179.4(8)
P2 C35 C40 C39 -179.6(8)
F1 C4 C5 F2 -4(2)
F1 C4 C5 C6 168.5(15)
F2 C5 C6 C7 171.0(15)
F3 C7 C8 F4 3.9(19)
F3 C7 C8 C3 -168.8(12)
F5 C24 C25 F6 1.3(17)
F5 C24 C25 C26 172.0(11)
F6 C25 C26 C27 171.0(13)
F7 C27 C28 F8 1(3)
F7 C27 C28 C23 -162.0(14)
C1 S1 C3 C4 -65.0(11)
C1 S1 C3 C8 116.0(9)
C2 P1 C9 C10 -52.8(10)
C2 P1 C9 C14 129.8(9)
C2 P1 C15 C16 120.4(9)
C2 P1 C15 C20 -58.8(10)
C3 S1 C1 C2 155.2(9)
C3 C4 C5 F2 -171.4(15)
C3 C4 C5 C6 1.5(19)
C4 C3 C8 F4 -173.9(13)
C4 C3 C8 C7 -1.1(17)
C4 C5 C6 C7 -2(2)
C5 C6 C7 F3 168.4(14)
C5 C6 C7 C8 2(2)
C6 C7 C8 F4 172.8(14)
C6 C7 C8 C3 0.1(19)
C8 C3 C4 F1 -166.2(15)
C8 C3 C4 C5 0.3(17)
C9 P1 C2 C1 -67.9(9)
C9 P1 C15 C16 9.1(10)
C9 P1 C15 C20 -170.1(8)
C9 C10 C11 C12 -2.1(17)
C10 C9 C14 C13 2.4(15)
C10 C11 C12 C13 1.4(18)
C11 C12 C13 C14 1.2(17)
C12 C13 C14 C9 -3.1(16)
C14 C9 C10 C11 0.2(16)
C15 P1 C2 C1 178.5(8)
C15 P1 C9 C10 60.9(10)
C15 P1 C9 C14 -116.5(9)
C15 C16 C17 C18 1.0(16)
C16 C15 C20 C19 2.3(16)
C16 C17 C18 C19 -0.3(18)
C17 C18 C19 C20 0.5(19)
C18 C19 C20 C15 -1.5(18)
C20 C15 C16 C17 -2.0(15)
C21 S2 C23 C24 113.3(9)
C21 S2 C23 C28 -68.0(12)
C22 P2 C29 C30 -47.6(9)
C22 P2 C29 C34 132.4(8)
C22 P2 C35 C36 -53.1(8)
C22 P2 C35 C40 126.0(8)
C23 S2 C21 C22 157.4(7)
C23 C24 C25 F6 -172.1(11)
C23 C24 C25 C26 -1.3(18)
C24 C23 C28 F8 -165.0(13)
C24 C23 C28 C27 -2(2)
C24 C25 C26 C27 1.0(19)
C25 C26 C27 F7 163.2(13)
C25 C26 C27 C28 -1(2)
C26 C27 C28 F8 164.9(15)
C26 C27 C28 C23 2(3)
C28 C23 C24 F5 -171.7(12)
C28 C23 C24 C25 1.9(18)
C29 P2 C22 C21 -69.4(8)
C29 P2 C35 C36 -164.4(7)
C29 P2 C35 C40 14.7(9)
C29 C30 C31 C32 -0.6(16)
C30 C29 C34 C33 -1.1(14)
C30 C31 C32 C33 0.9(16)
C31 C32 C33 C34 -1.2(17)
C32 C33 C34 C29 1.4(16)
C34 C29 C30 C31 0.7(14)
C35 P2 C22 C21 177.8(7)
C35 P2 C29 C30 65.1(8)
C35 P2 C29 C34 -114.9(8)
C35 C36 C37 C38 0.2(16)
C36 C35 C40 C39 -0.6(14)
C36 C37 C38 C39 -0.3(18)
C37 C38 C39 C40 0.1(17)
C38 C39 C40 C35 0.4(15)
C40 C35 C36 C37 0.3(14)

loop_
_smtbx_masks_void_nr
_smtbx_masks_void_average_x
_smtbx_masks_void_average_y
_smtbx_masks_void_average_z
_smtbx_masks_void_volume
_smtbx_masks_void_count_electrons
1 -0.164 0.114 0.299 161.3 53.6
2 0.164 -0.114 0.701 161.3 52.2
3 -0.164 0.386 0.799 161.3 54.1
4 0.164 0.614 0.201 161.3 51.7
5 0.336 0.114 0.201 161.3 52.7
6 0.336 0.386 0.701 161.3 52.8
7 0.664 0.614 0.299 161.3 53.0
8 0.664 0.886 0.799 161.3 53.1
